data_9007976
loop_
_publ_author_name
'Rempfer, N.'
'Lerner, H. W.'
'Bolte, M.'

_publ_section_title
;
 The ammonium chromium(III) alum NH4Cr(SO4)2*12H2O
;
_journal_name_full 'Acta Crystallographica, Section E'
_journal_page_first i80
_journal_page_last i81
_journal_paper_doi 10.1107/S1600536804011900
_journal_volume 60
_journal_year 2004
_chemical_formula_structural NH4Cr(SO4)2*12H2O
_chemical_formula_sum 'Cr H28 N O20 S2'
_space_group_IT_number 205
_symmetry_space_group_name_Hall '-P 2ac 2ab 3'
_symmetry_space_group_name_H-M 'P a -3'
_cell_angle_alpha 90
_cell_angle_beta 90
_cell_angle_gamma 90
_cell_length_a 12.2491
_cell_length_b 12.2491
_cell_length_c 12.2491
_cell_formula_units_Z 4
_cell_volume 1837.860
_database_code_amcsd 0010434
_exptl_crystal_density_diffrn 1.729
_cod_original_sg_symbol_H-M 'P a 3'
_cod_original_formula_sum 'N H28 Cr S2 O20'
_cod_database_code 9007976
_amcsd_formula_title NH4Cr(SO4)2*12H2O

loop_
_space_group_symop_operation_xyz
x,y,z
1/2+z,x,1/2-y
z,1/2-x,1/2+y
1/2-z,1/2+x,y
-z,-x,-y
1/2+y,1/2-z,-x
1/2-y,-z,1/2+x
-y,1/2+z,1/2-x
y,z,x
x,1/2-y,1/2+z
1/2-x,1/2+y,z
1/2+x,y,1/2-z
-x,-y,-z
1/2-z,-x,1/2+y
-z,1/2+x,1/2-y
1/2+z,1/2-x,-y
z,x,y
1/2-y,1/2+z,x
1/2+y,z,1/2-x
y,1/2-z,1/2+x
-y,-z,-x
-x,1/2+y,1/2-z
1/2+x,1/2-y,-z
1/2-x,-y,1/2+z

loop_
_atom_site_aniso_label
_atom_site_aniso_U_11
_atom_site_aniso_U_22
_atom_site_aniso_U_33
_atom_site_aniso_U_12
_atom_site_aniso_U_13
_atom_site_aniso_U_23
N 0.03230 0.03230 0.03230 -0.01600 0.01600 -0.01600
Cr 0.00994 0.00994 0.00994 -0.00036 -0.00036 -0.00036
S 0.01273 0.01273 0.01273 -0.00183 0.00183 -0.00183
O1 0.02190 0.03480 0.01900 -0.01110 0.00420 -0.01260
O2 0.03400 0.03400 0.03400 0.00850 -0.00850 0.00850
O3 0.01970 0.01340 0.01140 0.00130 -0.00160 -0.00030
O4 0.02050 0.01880 0.02660 0.00380 0.00600 0.00580

loop_
_atom_site_label
_atom_site_fract_x
_atom_site_fract_y
_atom_site_fract_z
_atom_site_occupancy
_atom_site_U_iso_or_equiv
N 0.00000 0.50000 0.50000 1.00000 0.03230
H1 0.01200 0.54400 0.55300 0.66667 0.03900
Cr 0.50000 0.50000 0.50000 1.00000 0.00994
S 0.80864 0.69136 0.30864 1.00000 0.01273
O1 0.81058 0.73618 0.41998 1.00000 0.02520
O2 0.73931 0.76069 0.23931 1.00000 0.03400
O3 0.48764 0.51483 0.34114 1.00000 0.01480
H3A 0.47080 0.57120 0.31310 1.00000 0.03500
H3B 0.48030 0.46260 0.29830 1.00000 0.03600
O4 0.04676 0.63817 0.69723 1.00000 0.02200
H4A 0.00750 0.68290 0.70820 1.00000 0.02600
H4B 0.10400 0.66630 0.70850 1.00000 0.03900

loop_
_cod_related_entry_id
_cod_related_entry_database
_cod_related_entry_code
1 AMCSD 0010434
